data_1556039
loop_
_publ_author_name
'Wang, Pei'
'Li, Hong-Feng'
'Zhao, Jia-Zhen'
'Du, Zhi-Hong'
'Da, Chao-Shan'

_publ_section_title
;
 Organocatalytic Enantioselective Cross-Aldol Reaction of
 o-Hydroxyarylketones and Trifluoromethyl Ketones.
;
_journal_issue 10
_journal_name_full 'Organic letters'
_journal_page_first 2634
_journal_page_last 2637
_journal_paper_doi 10.1021/acs.orglett.7b00828
_journal_volume 19
_journal_year 2017
_chemical_absolute_configuration unk
_chemical_formula_moiety 'C16 H13 Br F3 N O3'
_chemical_formula_sum 'C16 H13 Br F3 N O3'
_chemical_formula_weight 404.18
_space_group_crystal_system orthorhombic
_space_group_IT_number 19
_space_group_name_Hall 'P 2ac 2ab'
_space_group_name_H-M_alt 'P 21 21 21'
_atom_sites_solution_hydrogens geom
_atom_sites_solution_primary direct
_atom_sites_solution_secondary difmap
_audit_creation_date 2016-11-03
_audit_creation_method
;
Olex2 1.2
(compiled 2016.09.09 svn.r3337 for OlexSys, GUI svn.r5227)
;
_cell_angle_alpha 90.00
_cell_angle_beta 90.00
_cell_angle_gamma 90.00
_cell_formula_units_Z 4
_cell_length_a 5.8132(14)
_cell_length_b 8.851(2)
_cell_length_c 31.166(8)
_cell_measurement_reflns_used 2347
_cell_measurement_temperature 296(2)
_cell_measurement_theta_max 22.63
_cell_measurement_theta_min 2.61
_cell_volume 1603.6(7)
_computing_cell_refinement 'Bruker SMART'
_computing_data_collection 'Bruker SMART APEX II'
_computing_data_reduction 'Bruker SMART'
_computing_molecular_graphics 'Olex2 (Dolomanov et al., 2009)'
_computing_publication_material 'Olex2 (Dolomanov et al., 2009)'
_computing_structure_refinement 'XL (Sheldrick, 2008)'
_computing_structure_solution 'ShelXS (Sheldrick, 2008)'
_diffrn_ambient_temperature 296.15
_diffrn_measured_fraction_theta_full 0.992
_diffrn_measured_fraction_theta_max 0.992
_diffrn_measurement_device_type 'Bruker APEX-II CCD'
_diffrn_measurement_method '\f and \w scans'
_diffrn_radiation_monochromator graphite
_diffrn_radiation_type MoK\a
_diffrn_radiation_wavelength 0.71073
_diffrn_reflns_av_R_equivalents 0.0590
_diffrn_reflns_av_unetI/netI 0.0846
_diffrn_reflns_limit_h_max 7
_diffrn_reflns_limit_h_min -7
_diffrn_reflns_limit_k_max 10
_diffrn_reflns_limit_k_min -11
_diffrn_reflns_limit_l_max 39
_diffrn_reflns_limit_l_min -32
_diffrn_reflns_number 9138
_diffrn_reflns_theta_full 26.57
_diffrn_reflns_theta_max 26.57
_diffrn_reflns_theta_min 1.31
_diffrn_source 'fine-focus sealed tube'
_diffrn_standards_number 0
_exptl_absorpt_coefficient_mu 2.610
_exptl_absorpt_correction_T_max 0.6233
_exptl_absorpt_correction_T_min 0.5081
_exptl_absorpt_correction_type multi-scan
_exptl_absorpt_process_details SADABS
_exptl_crystal_colour colorless
_exptl_crystal_density_diffrn 1.674
_exptl_crystal_density_method 'not measured'
_exptl_crystal_description block
_exptl_crystal_F_000 808
_exptl_crystal_size_max 0.3
_exptl_crystal_size_mid 0.28
_exptl_crystal_size_min 0.2
_refine_diff_density_max 0.504
_refine_diff_density_min -0.628
_refine_diff_density_rms 0.084
_refine_ls_abs_structure_details 'Flack H D (1983), Acta Cryst. A39, 876-881'
_refine_ls_abs_structure_Flack 0.017(12)
_refine_ls_extinction_method none
_refine_ls_goodness_of_fit_ref 1.004
_refine_ls_hydrogen_treatment constr
_refine_ls_matrix_type full
_refine_ls_number_parameters 220
_refine_ls_number_reflns 3330
_refine_ls_number_restraints 0
_refine_ls_restrained_S_all 1.004
_refine_ls_R_factor_all 0.0725
_refine_ls_R_factor_gt 0.0450
_refine_ls_shift/su_max 0.000
_refine_ls_shift/su_mean 0.000
_refine_ls_structure_factor_coef Fsqd
_refine_ls_weighting_details 'calc w=1/[\s^2^(Fo^2^)+(0.0230P)^2^+0.3616P] where P=(Fo^2^+2Fc^2^)/3'
_refine_ls_weighting_scheme calc
_refine_ls_wR_factor_gt 0.0947
_refine_ls_wR_factor_ref 0.1037
_reflns_number_gt 2431
_reflns_number_total 3330
_reflns_threshold_expression >2sigma(I)
_cod_data_source_file ol7b00828_si_002.cif
_cod_data_source_block 1
_cod_depositor_comments
;
The following automatic conversions were performed:

data item '_chemical_absolute_configuration' value ' unk ' was
changed to 'unk' in accordance with the
/home/saulius/struct/COD-crude-data/automatic-downloads/DataCite-retrospective/ACS/depositions/lib/dictionaries/cif_core.dic
dictionary named 'cif_core.dic' version 2.4.2 last updated on
2011-04-26.

data item '_exptl_absorpt_correction_type' value 'Multi-scan' was
changed to 'multi-scan' in accordance with the
/home/saulius/struct/COD-crude-data/automatic-downloads/DataCite-retrospective/ACS/depositions/lib/dictionaries/cif_core.dic
dictionary named 'cif_core.dic' version 2.4.2 last updated on
2011-04-26.

Automatic conversion script
Id: cif_fix_values 6909 2019-04-08 15:41:33Z antanas 
;
_cod_original_cell_volume 1603.5(7)
_cod_database_code 1556039
_olex2_refinement_description
;
1. Fixed Uiso
 At 1.2 times of:
  All C(H) groups, All C(H,H) groups
 At 1.5 times of:
  All O(H) groups
2.a Secondary CH2 refined with riding coordinates:
 C8(H8A,H8B)
2.b Aromatic/amide H refined with riding coordinates:
 C2(H2), C3(H3), C6(H6), C12(H12), C13(H13), C14(H14), C15(H15), C16(H16)
2.c Idealised tetrahedral OH refined as rotating group:
 O1(H1), O2(H2A), O3(H3A)
;
_olex2_submission_special_instructions 'No special instructions were received'

loop_
_space_group_symop_id
_space_group_symop_operation_xyz
1 'x, y, z'
2 '-x+1/2, -y, z+1/2'
3 '-x, y+1/2, -z+1/2'
4 'x+1/2, -y+1/2, -z'

loop_
_atom_site_label
_atom_site_type_symbol
_atom_site_fract_x
_atom_site_fract_y
_atom_site_fract_z
_atom_site_U_iso_or_equiv
_atom_site_adp_type
_atom_site_occupancy
_atom_site_calc_flag
_atom_site_refinement_flags_posn
Br1 Br 1.36407(9) -0.09123(5) 0.142604(18) 0.0656(2) Uani 1 d .
C1 C 1.1215(8) 0.0049(4) 0.17275(13) 0.0394(10) Uani 1 d .
C2 C 0.9983(8) -0.0758(5) 0.20233(15) 0.0484(11) Uani 1 d .
H2 H 1.0295 -0.1776 0.2068 0.058 Uiso 1 calc R
C3 C 0.8310(9) -0.0061(4) 0.22499(14) 0.0483(11) Uani 1 d .
H3 H 0.7490 -0.0599 0.2456 0.058 Uiso 1 calc R
C4 C 0.7799(7) 0.1460(4) 0.21782(13) 0.0346(10) Uani 1 d .
C5 C 0.9049(7) 0.2293(4) 0.18772(11) 0.0301(9) Uani 1 d .
C6 C 1.0779(8) 0.1545(4) 0.16528(13) 0.0376(10) Uani 1 d .
H6 H 1.1645 0.2067 0.1450 0.045 Uiso 1 calc R
C7 C 0.8546(7) 0.3899(4) 0.17880(11) 0.0336(8) Uani 1 d .
C8 C 0.9675(6) 0.4783(4) 0.14358(12) 0.0297(8) Uani 1 d .
H8A H 1.1193 0.4369 0.1382 0.036 Uiso 1 calc R
H8B H 0.9864 0.5823 0.1528 0.036 Uiso 1 calc R
C9 C 0.8263(7) 0.4751(4) 0.10149(12) 0.0333(9) Uani 1 d .
C10 C 0.8938(9) 0.6144(4) 0.07506(14) 0.0477(11) Uani 1 d .
C11 C 0.8667(7) 0.3286(4) 0.07696(11) 0.0294(8) Uani 1 d .
C12 C 1.0710(7) 0.3001(5) 0.05660(13) 0.0379(10) Uani 1 d .
H12 H 1.1871 0.3724 0.0570 0.046 Uiso 1 calc R
C13 C 1.1057(9) 0.1653(5) 0.03558(14) 0.0461(11) Uani 1 d .
H13 H 1.2436 0.1483 0.0213 0.055 Uiso 1 calc R
C14 C 0.9399(8) 0.0564(5) 0.03556(14) 0.0480(12) Uani 1 d .
H14 H 0.9656 -0.0350 0.0216 0.058 Uiso 1 calc R
C15 C 0.7344(8) 0.0822(5) 0.05619(15) 0.0521(12) Uani 1 d .
H15 H 0.6208 0.0082 0.0561 0.062 Uiso 1 calc R
C16 C 0.6962(7) 0.2176(5) 0.07696(14) 0.0404(10) Uani 1 d .
H16 H 0.5573 0.2349 0.0909 0.049 Uiso 1 calc R
F1 F 0.8198(6) 0.7402(3) 0.09482(9) 0.0722(9) Uani 1 d .
F2 F 0.7975(7) 0.6118(3) 0.03658(9) 0.0875(11) Uani 1 d .
F3 F 1.1164(6) 0.6295(3) 0.07008(9) 0.0637(8) Uani 1 d .
N1 N 0.6996(7) 0.4500(4) 0.20362(11) 0.0467(10) Uani 1 d .
O1 O 0.6077(6) 0.2081(3) 0.24215(10) 0.0544(8) Uani 1 d .
H1 H 0.5724 0.2908 0.2323 0.082 Uiso 1 calc GR
O2 O 0.5855(4) 0.4876(3) 0.10961(10) 0.0473(8) Uani 1 d .
H2A H 0.5645 0.5409 0.1308 0.071 Uiso 1 calc GR
O3 O 0.6538(7) 0.6007(3) 0.19343(10) 0.0597(9) Uani 1 d .
H3A H 0.5413 0.6297 0.2070 0.090 Uiso 1 calc GR

loop_
_atom_site_aniso_label
_atom_site_aniso_U_11
_atom_site_aniso_U_22
_atom_site_aniso_U_33
_atom_site_aniso_U_23
_atom_site_aniso_U_13
_atom_site_aniso_U_12
Br1 0.0737(3) 0.0448(3) 0.0783(4) 0.0025(3) 0.0147(3) 0.0275(3)
C1 0.048(2) 0.027(2) 0.042(2) -0.0026(18) -0.003(2) 0.011(2)
C2 0.053(3) 0.027(2) 0.065(3) 0.013(2) -0.004(2) 0.002(2)
C3 0.063(3) 0.028(2) 0.054(3) 0.016(2) 0.010(2) -0.004(2)
C4 0.043(2) 0.025(2) 0.036(2) 0.0032(18) 0.0076(18) -0.0039(17)
C5 0.039(2) 0.0270(19) 0.0246(19) -0.0006(16) -0.0006(17) -0.0035(17)
C6 0.052(3) 0.027(2) 0.033(2) 0.0038(18) 0.0069(19) 0.0050(18)
C7 0.048(2) 0.0242(18) 0.029(2) 0.0029(16) 0.0057(19) 0.001(2)
C8 0.041(2) 0.0200(17) 0.028(2) -0.0014(18) 0.0047(18) -0.0010(15)
C9 0.040(2) 0.0217(18) 0.039(2) 0.0026(17) 0.0046(18) 0.0041(18)
C10 0.075(3) 0.028(2) 0.040(3) 0.0041(19) -0.003(2) 0.010(2)
C11 0.039(2) 0.0204(17) 0.029(2) 0.0040(15) -0.0028(19) 0.0025(17)
C12 0.040(3) 0.034(2) 0.040(2) 0.002(2) 0.0053(18) -0.0007(18)
C13 0.053(3) 0.044(2) 0.041(2) -0.003(2) 0.010(2) 0.012(2)
C14 0.063(3) 0.031(2) 0.050(3) -0.003(2) 0.003(2) 0.005(2)
C15 0.062(3) 0.025(2) 0.069(3) -0.003(3) -0.002(2) -0.008(2)
C16 0.038(2) 0.035(2) 0.048(3) 0.003(2) 0.0061(19) 0.0005(18)
F1 0.113(3) 0.0217(13) 0.082(2) 0.0078(13) 0.0109(19) 0.0183(16)
F2 0.156(3) 0.0541(18) 0.0528(18) 0.0224(15) -0.0290(19) 0.008(2)
F3 0.082(2) 0.0385(15) 0.0704(19) 0.0147(13) 0.0252(17) -0.0077(16)
N1 0.071(3) 0.0243(17) 0.045(2) 0.0028(16) 0.0245(19) 0.0073(16)
O1 0.069(2) 0.0363(16) 0.058(2) 0.0107(15) 0.0313(18) 0.0045(17)
O2 0.0344(16) 0.0425(17) 0.065(2) -0.0127(16) 0.0044(13) 0.0081(14)
O3 0.091(3) 0.0259(14) 0.063(2) 0.0041(15) 0.0377(19) 0.0170(19)

loop_
_atom_type_symbol
_atom_type_description
_atom_type_scat_dispersion_real
_atom_type_scat_dispersion_imag
_atom_type_scat_source
C C 0.0033 0.0016 'International Tables Vol C Tables 4.2.6.8 and 6.1.1.4'
H H 0.0000 0.0000 'International Tables Vol C Tables 4.2.6.8 and 6.1.1.4'
N N 0.0061 0.0033 'International Tables Vol C Tables 4.2.6.8 and 6.1.1.4'
O O 0.0106 0.0060 'International Tables Vol C Tables 4.2.6.8 and 6.1.1.4'
Br Br -0.2901 2.4595 'International Tables Vol C Tables 4.2.6.8 and 6.1.1.4'
F F 0.0171 0.0103 'International Tables Vol C Tables 4.2.6.8 and 6.1.1.4'

loop_
_geom_angle_atom_site_label_1
_geom_angle_atom_site_label_2
_geom_angle_atom_site_label_3
_geom_angle
C2 C1 Br1 119.3(3)
C2 C1 C6 121.5(4)
C6 C1 Br1 119.2(4)
C1 C2 H2 120.3
C3 C2 C1 119.4(4)
C3 C2 H2 120.3
C2 C3 H3 119.7
C2 C3 C4 120.6(4)
C4 C3 H3 119.7
C3 C4 C5 120.4(4)
O1 C4 C3 116.9(4)
O1 C4 C5 122.7(4)
C4 C5 C7 122.1(4)
C6 C5 C4 117.5(3)
C6 C5 C7 120.4(3)
C1 C6 C5 120.6(4)
C1 C6 H6 119.7
C5 C6 H6 119.7
C5 C7 C8 123.6(3)
N1 C7 C5 114.7(3)
N1 C7 C8 121.7(3)
C7 C8 H8A 109.2
C7 C8 H8B 109.2
C7 C8 C9 112.2(3)
H8A C8 H8B 107.9
C9 C8 H8A 109.2
C9 C8 H8B 109.2
C10 C9 C8 107.7(3)
C11 C9 C8 111.1(3)
C11 C9 C10 112.0(3)
O2 C9 C8 111.6(3)
O2 C9 C10 106.5(3)
O2 C9 C11 107.8(4)
F1 C10 C9 109.8(4)
F2 C10 C9 111.4(4)
F2 C10 F1 107.1(4)
F3 C10 C9 113.4(4)
F3 C10 F1 106.6(4)
F3 C10 F2 108.2(4)
C12 C11 C9 121.5(4)
C12 C11 C16 119.1(3)
C16 C11 C9 119.3(4)
C11 C12 H12 119.8
C11 C12 C13 120.5(4)
C13 C12 H12 119.8
C12 C13 H13 119.7
C14 C13 C12 120.6(4)
C14 C13 H13 119.7
C13 C14 H14 120.1
C13 C14 C15 119.8(4)
C15 C14 H14 120.1
C14 C15 H15 119.9
C14 C15 C16 120.2(4)
C16 C15 H15 119.9
C11 C16 H16 120.1
C15 C16 C11 119.8(4)
C15 C16 H16 120.1
C7 N1 O3 112.8(3)
C4 O1 H1 109.5
C9 O2 H2A 109.5
N1 O3 H3A 109.5

loop_
_geom_bond_atom_site_label_1
_geom_bond_atom_site_label_2
_geom_bond_distance
Br1 C1 1.896(4)
C1 C2 1.368(6)
C1 C6 1.368(5)
C2 H2 0.9300
C2 C3 1.351(6)
C3 H3 0.9300
C3 C4 1.396(6)
C4 C5 1.397(5)
C4 O1 1.371(5)
C5 C6 1.392(6)
C5 C7 1.477(5)
C6 H6 0.9300
C7 C8 1.500(5)
C7 N1 1.301(5)
C8 H8A 0.9700
C8 H8B 0.9700
C8 C9 1.548(6)
C9 C10 1.534(6)
C9 C11 1.524(5)
C9 O2 1.427(5)
C10 F1 1.343(5)
C10 F2 1.324(5)
C10 F3 1.310(6)
C11 C12 1.370(6)
C11 C16 1.395(5)
C12 H12 0.9300
C12 C13 1.376(6)
C13 H13 0.9300
C13 C14 1.363(6)
C14 H14 0.9300
C14 C15 1.376(6)
C15 H15 0.9300
C15 C16 1.380(6)
C16 H16 0.9300
N1 O3 1.397(4)
O1 H1 0.8200
O2 H2A 0.8200
O3 H3A 0.8200

loop_
_geom_torsion_atom_site_label_1
_geom_torsion_atom_site_label_2
_geom_torsion_atom_site_label_3
_geom_torsion_atom_site_label_4
_geom_torsion
Br1 C1 C2 C3 177.6(4)
Br1 C1 C6 C5 -178.3(3)
C1 C2 C3 C4 1.3(7)
C2 C1 C6 C5 -0.2(7)
C2 C3 C4 C5 -1.5(7)
C2 C3 C4 O1 180.0(4)
C3 C4 C5 C6 0.7(6)
C3 C4 C5 C7 179.2(4)
C4 C5 C6 C1 0.1(6)
C4 C5 C7 C8 -173.3(4)
C4 C5 C7 N1 5.7(6)
C5 C7 C8 C9 92.8(4)
C5 C7 N1 O3 -178.7(4)
C6 C1 C2 C3 -0.5(7)
C6 C5 C7 C8 5.2(6)
C6 C5 C7 N1 -175.9(4)
C7 C5 C6 C1 -178.5(4)
C7 C8 C9 C10 156.6(3)
C7 C8 C9 C11 -80.3(4)
C7 C8 C9 O2 40.1(4)
C8 C7 N1 O3 0.3(6)
C8 C9 C10 F1 -67.9(4)
C8 C9 C10 F2 173.6(4)
C8 C9 C10 F3 51.3(4)
C8 C9 C11 C12 -71.6(4)
C8 C9 C11 C16 105.2(4)
C9 C11 C12 C13 178.3(4)
C9 C11 C16 C15 -177.6(4)
C10 C9 C11 C12 49.0(5)
C10 C9 C11 C16 -134.2(4)
C11 C9 C10 F1 169.6(4)
C11 C9 C10 F2 51.2(5)
C11 C9 C10 F3 -71.2(5)
C11 C12 C13 C14 -1.6(6)
C12 C11 C16 C15 -0.7(6)
C12 C13 C14 C15 1.0(7)
C13 C14 C15 C16 -0.2(7)
C14 C15 C16 C11 0.1(7)
C16 C11 C12 C13 1.5(6)
N1 C7 C8 C9 -86.0(5)
O1 C4 C5 C6 179.2(4)
O1 C4 C5 C7 -2.3(6)
O2 C9 C10 F1 52.0(5)
O2 C9 C10 F2 -66.5(5)
O2 C9 C10 F3 171.2(3)
O2 C9 C11 C12 165.8(4)
O2 C9 C11 C16 -17.4(5)
